data_2003031
loop_
_publ_author_name
'Koji\'c-Prodi\'c, Biserka'
'Kiralj, Rudolf'
'\<Zini\'c, Mladen'
'Piantanida, Ivo'

_publ_section_title
;
 Crystal and molecular structures of diazapyrenes and a study of
 \p&#x00B7;&#x00B7;&#x00B7;\p interactions
;
_journal_issue 1
_journal_name_full 'Acta Crystallographica Section B'
_journal_page_first 55
_journal_page_last 69
_journal_paper_doi 10.1107/S0108768198006557
_journal_volume 55
_journal_year 1999
_chemical_formula_sum 'C16 H12 N2'
_chemical_formula_weight 232.286
_chemical_name_systematic
;
2,7-dimethyl-4,9-diazapyrene
;
_space_group_IT_number 12
_symmetry_cell_setting monoclinic
_symmetry_space_group_name_Hall '-C 2y'
_symmetry_space_group_name_H-M 'C 1 2/m 1'
_cell_angle_alpha 90.00
_cell_angle_beta 96.800(10)
_cell_angle_gamma 90.00
_cell_formula_units_Z 2
_cell_length_a 12.4968(3)
_cell_length_b 11.4751(4)
_cell_length_c 3.9615(3)
_cell_measurement_reflns_used 21
_cell_measurement_temperature 295(2)
_cell_measurement_theta_max 42.56
_cell_measurement_theta_min 10.54
_cell_volume 564.09(5)
_computing_cell_refinement 'CAD4 (Enraf Nonius 1988) software <CELDIM> routine'
_computing_data_collection 'CAD4 (Enraf Nonius 1988) software <CELDIM> routine'
_computing_data_reduction 'HELENA (Spek, 1994)'
_computing_molecular_graphics
;
PLATON93 (Spek, 1982, 1990) & ORTEP (Johnson, 1965), PLUTON93 (Spek 1991)
;
_computing_publication_material 'PLATON93 (Spek 1982, 1990)'
_computing_structure_refinement 'SHELXL-93 (Sheldrick, 1993)'
_computing_structure_solution 'SHELXS-86 (Sheldrick, 1990)'
_diffrn_ambient_temperature 295(3)
_diffrn_measurement_device 'Enraf-Nonius CAD4 diffractometer'
_diffrn_measurement_method \w/2\q
_diffrn_radiation_monochromator graphite
_diffrn_radiation_source 'fine-focus sealed tube'
_diffrn_radiation_type 'Cu K\a'
_diffrn_radiation_wavelength 1.54184
_diffrn_reflns_av_R_equivalents 0.0425
_diffrn_reflns_av_sigmaI/netI 0.0358
_diffrn_reflns_limit_h_max 4
_diffrn_reflns_limit_h_min 0
_diffrn_reflns_limit_k_max 9
_diffrn_reflns_limit_k_min -9
_diffrn_reflns_limit_l_max 9
_diffrn_reflns_limit_l_min -9
_diffrn_reflns_number 1108
_diffrn_reflns_reduction_process
;
 ?
;
_diffrn_reflns_theta_max 65.21
_diffrn_reflns_theta_min 5.25
_diffrn_standards_interval_count 44
_diffrn_standards_interval_time 120
_diffrn_standards_number 3
_exptl_absorpt_coefficient_mu 0.60
_exptl_absorpt_correction_type none
_exptl_crystal_colour colourless
_exptl_crystal_density_diffrn 1.369
_exptl_crystal_density_meas ?
_exptl_crystal_description prism
_exptl_crystal_F_000 244
_exptl_crystal_size_max 0.32
_exptl_crystal_size_mid 0.14
_exptl_crystal_size_min 0.11
_refine_diff_density_max 0.19
_refine_diff_density_min -0.12
_refine_ls_abs_structure_details
;
 ?
;
_refine_ls_extinction_method none
_refine_ls_goodness_of_fit_all 0.896
_refine_ls_goodness_of_fit_obs 1.055
_refine_ls_hydrogen_treatment refall
_refine_ls_matrix_type full
_refine_ls_number_constraints 15
_refine_ls_number_parameters 70
_refine_ls_number_reflns 508
_refine_ls_number_restraints 0
_refine_ls_restrained_S_all 0.896
_refine_ls_restrained_S_obs 1.055
_refine_ls_R_factor_all 0.0610
_refine_ls_R_factor_obs 0.0405
_refine_ls_shift/esd_max 0.005
_refine_ls_shift/esd_mean 0.001
_refine_ls_structure_factor_coef Fsqd
_refine_ls_weighting_details 'w=1/[\s^2^(Fo^2^)+(0.0966P)^2^+0.0939P] where P=(Fo^2^+2Fc^2^)/3'
_refine_ls_weighting_scheme calc
_refine_ls_wR_factor_all 0.1380
_refine_ls_wR_factor_obs 0.1237
_reflns_number_observed 322
_reflns_number_total 508
_reflns_observed_criterion >2sigma(I)
_cod_data_source_file na0085.cif
_cod_data_source_block DIAZA2
_cod_depositor_comments
;
The following automatic conversions were performed:

'_refine_ls_weighting_scheme' value 'calc
w=1/[\s^2^(Fo^2^)+(0.0966P)^2^+0.0939P] where P=(Fo^2^+2Fc^2^)/3' was
changed to 'calc'. New tag '_refine_ls_weighting_details' was
created. The value of the new tag was set to
'w=1/[\s^2^(Fo^2^)+(0.0966P)^2^+0.0939P] where P=(Fo^2^+2Fc^2^)/3'.

Automatic conversion script
Id: cif_fix_values 3143 2015-03-26 13:38:13Z robertas 
;
_cod_original_sg_symbol_H-M 'C 2/m'
_cod_database_code 2003031

loop_
_symmetry_equiv_pos_as_xyz
'X, Y, Z'
'-X, Y, -Z'
'X+1/2, Y+1/2, Z'
'-X+1/2, Y+1/2, -Z'
'-X, -Y, -Z'
'X, -Y, Z'
'-X+1/2, -Y+1/2, -Z'
'X+1/2, -Y+1/2, Z'

loop_
_atom_site_aniso_label
_atom_site_aniso_U_11
_atom_site_aniso_U_22
_atom_site_aniso_U_33
_atom_site_aniso_U_12
_atom_site_aniso_U_13
_atom_site_aniso_U_23
N4 0.105(12) 0.034(4) 0.060(6) 0.009(4) 0.003(4) -0.003(3)
C1 0.0543(11) 0.0636(12) 0.0539(10) -0.0104(8) 0.0012(8) 0.0054(7)
C2 0.0513(14) 0.0742(16) 0.0450(13) 0.0000 -0.0009(10) 0.0000
C4 0.045(8) 0.067(8) 0.083(8) -0.015(5) 0.014(4) 0.013(5)
C11 0.0475(12) 0.0466(12) 0.0404(11) 0.0000 -0.0044(9) 0.0000
C21 0.0547(17) 0.105(2) 0.0714(19) 0.0000 0.0157(14) 0.0000
C51 0.0509(10) 0.0516(11) 0.0492(10) -0.0019(7) -0.0015(7) 0.0013(6)

loop_
_atom_site_label
_atom_site_fract_x
_atom_site_fract_y
_atom_site_fract_z
_atom_site_U_iso_or_equiv
_atom_site_thermal_displace_type
_atom_site_calc_flag
_atom_site_refinement_flags
_atom_site_occupancy
_atom_site_disorder_group
N4 0.0454(9) 0.2129(8) 0.940(3) 0.067(5) Uani d P 0.5 A
C1 0.20167(13) 0.10471(15) 0.7671(4) 0.0577(6) Uani d . 1.0 .
C2 0.25315(17) 0.00000 0.7111(6) 0.0574(8) Uani d P 0.5 .
C4 0.0510(9) 0.2091(11) 0.953(4) 0.064(5) Uani d P 0.5 .
C11 0.05070(15) 0.00000 0.9407(5) 0.0456(7) Uani d P 0.5 .
C21 0.3642(2) 0.00000 0.5974(9) 0.0764(11) Uani d P 0.5 .
C51 0.10093(12) 0.10675(14) 0.8818(4) 0.0512(6) Uani d . 1.0 .
H1 0.2365(13) 0.1769(19) 0.727(5) 0.075(5) Uiso d . 1.0 .
H4 0.073(3) 0.286(3) 0.892(8) 0.055(9) Uiso d P 0.5 A
H211 0.3727(19) -0.064(2) 0.456(7) 0.145(11) Uiso calc R 1.0 .
H212 0.422(3) 0.00000 0.773(11) 0.155(16) Uiso calc R 0.5 .

loop_
_atom_type_symbol
_atom_type_description
_atom_type_scat_dispersion_real
_atom_type_scat_dispersion_imag
_atom_type_scat_source
C C 0.0181 0.0091 'International Tables Vol C Tables 4.2.6.8 and 6.1.1.4'
H H 0.0000 0.0000 'International Tables Vol C Tables 4.2.6.8 and 6.1.1.4'
N N 0.0311 0.0180 'International Tables Vol C Tables 4.2.6.8 and 6.1.1.4'

loop_
_geom_angle_atom_site_label_1
_geom_angle_atom_site_label_2
_geom_angle_atom_site_label_3
_geom_angle_site_symmetry_1
_geom_angle_site_symmetry_3
_geom_angle
_geom_angle_publ_flag
C51 N4 H4 . . 122(2) no
C2 C1 C51 . . 121.36(16) no
C1 C2 C21 . . 120.39(10) no
C1 C2 C1 . 4_555 119.20(18) no
C1 C2 C21 4_555 . 120.39(10) no
C11 C11 C51 2_557 . 119.57(9) no
C51 C11 C51 . 4_555 120.86(16) no
C11 C11 C51 2_557 4_555 119.57(9) no
N4 C51 C4 . . 2.9(8) no
N4 C51 C11 . . 118.6(4) no
N4 C51 C1 . . 122.8(5) no
C1 C51 C11 . . 118.60(15) no
C4 C51 C11 . . 119.1(5) no
C1 C51 C4 . . 122.2(5) no
C2 C1 H1 . . 119.5(11) no
C51 C1 H1 . . 119.2(11) no
C51 C4 H4 . . 126(2) no
C2 C21 H211 . . 110.6(15) no
C2 C21 H212 . . 116(2) no
C2 C21 H211 . 4_555 110.6(15) no
H211 C21 H212 . . 108(2) no
H211 C21 H211 . 4_555 103(2) no
H211 C21 H212 4_555 . 108(2) no

loop_
_geom_bond_atom_site_label_1
_geom_bond_atom_site_label_2
_geom_bond_site_symmetry_2
_geom_bond_distance
_geom_bond_publ_flag
N4 C51 . 1.434(10) no
N4 H4 . .94(4) no
C1 C51 . 1.388(2) no
C1 C2 . 1.393(2) no
C2 C21 . 1.509(3) no
C4 C51 . 1.375(13) no
C11 C51 . 1.4084(18) no
C11 C11 2_557 1.403(3) no
C1 H1 . .96(2) no
C4 H4 . .96(4) no
C21 H211 . .94(2) no
C21 H212 . .94(4) no

loop_
_geom_torsion_atom_site_label_1
_geom_torsion_atom_site_label_2
_geom_torsion_atom_site_label_3
_geom_torsion_atom_site_label_4
_geom_torsion_site_symmetry_1
_geom_torsion_site_symmetry_4
_geom_torsion
_geom_torsion_publ_flag
C51 C1 C2 C21 . . -178.0(2) no
C2 C1 C51 C4 . . 177.0(8) no
C51 C1 C2 C1 . 4_555 .9(3) no
C2 C1 C51 N4 . . -179.6(6) no
C2 C1 C51 C11 . . -.2(3) no
C11 C11 C51 C1 2_557 . 179.48(16) no
C11 C11 C51 C4 2_557 . 2.2(8) no
C51 C11 C51 C1 4_555 . -.6(3) no
C51 C11 C51 C4 4_555 . -177.9(7) no
C51 C11 C51 N4 4_555 . 178.9(5) no
C11 C11 C51 N4 2_557 . -1.1(6) no
